data_1544665
loop_
_publ_author_name
'Ohgaki, M.'
'Tanaka, K.'
'Marumo, F.'

_publ_section_title
;
 LiNbO3, with anharmonic thermal vibration model
;
_journal_name_full 'Mineralogical Journal'
_journal_page_first 150
_journal_page_last 160
_journal_volume 16
_journal_year 1992
_chemical_formula_sum 'Li Nb O3'
_chemical_name_common LiNbO3
_chemical_name_mineral LiNbO3
_space_group_crystal_system trigonal
_space_group_IT_number 161
_space_group_name_Hall 'R 3 -2"c'
_space_group_name_H-M_alt 'R 3 c :H'
_cell_angle_alpha 90
_cell_angle_beta 90
_cell_angle_gamma 120
_cell_formula_units_Z 6
_cell_length_a 5.15020(6)
_cell_length_b 5.15020(6)
_cell_length_c 13.8653(4)
_cell_volume 318.499(11)
_cod_data_source_file LiNbO3.cif
_cod_data_source_block LiNbO3
_cod_database_code 1544665

loop_
_space_group_symop_id
_space_group_symop_operation_xyz
1 'x, y, z'
2 '-y, x-y, z'
3 '-x+y, -x, z'
4 '-y, -x, z+1/2'
5 '-x+y, y, z+1/2'
6 'x, x-y, z+1/2'
7 'x+2/3, y+1/3, z+1/3'
8 '-y+2/3, x-y+1/3, z+1/3'
9 '-x+y+2/3, -x+1/3, z+1/3'
10 '-y+2/3, -x+1/3, z+5/6'
11 '-x+y+2/3, y+1/3, z+5/6'
12 'x+2/3, x-y+1/3, z+5/6'
13 'x+1/3, y+2/3, z+2/3'
14 '-y+1/3, x-y+2/3, z+2/3'
15 '-x+y+1/3, -x+2/3, z+2/3'
16 '-y+1/3, -x+2/3, z+1/6'
17 '-x+y+1/3, y+2/3, z+1/6'
18 'x+1/3, x-y+2/3, z+1/6'

loop_
_atom_site_label
_atom_site_occupancy
_atom_site_fract_x
_atom_site_fract_y
_atom_site_fract_z
_atom_site_adp_type
_atom_site_B_iso_or_equiv
_atom_site_type_symbol
Li 1.0 0.000000 0.000000 0.2750(4) Biso 0.690000 Li
Nb 1.0 0.000000 0.000000 0.000000 Biso 0.426367 Nb
O 1.0 0.0481(2) 0.3433(2) 0.0581(4) Biso 0.500060 O

loop_
_atom_site_aniso_label
_atom_site_aniso_U_11
_atom_site_aniso_U_22
_atom_site_aniso_U_33
_atom_site_aniso_U_12
_atom_site_aniso_U_13
_atom_site_aniso_U_23
Li 0.00000 0.00000 0.00000 0.00000 0.00000 0.00000
Nb 0.00576 0.00576 0.00468 0.00288 0.00000 0.00000
O 0.00530 0.00640 0.00660 0.00240 0.00210 0.00080
